data_7032962
loop_
_publ_author_name
'Barik, Subrat Kumar'
'Roy, Dipak Kumar'
'Ghosh, Sundargopal'

_publ_section_title
;
 Chemistry of group 9 dimetallaborane analogues of octaborane(12).
;
_journal_issue 2
_journal_name_full 'Dalton transactions (Cambridge, England : 2003)'
_journal_page_first 669
_journal_page_last 676
_journal_paper_doi 10.1039/c4dt03027c
_journal_volume 44
_journal_year 2015
_chemical_formula_sum 'C20 H42 B8 Co2'
_chemical_formula_weight 486.87
_chemical_name_systematic
;
 ?
;
_space_group_crystal_system triclinic
_space_group_IT_number 2
_space_group_name_Hall '-P 1'
_space_group_name_H-M_alt 'P -1'
_symmetry_space_group_name_Hall '-P 1'
_symmetry_space_group_name_H-M 'P -1'
_atom_sites_solution_hydrogens mixed
_audit_creation_method SHELXL-2012
_cell_angle_alpha 85.485(5)
_cell_angle_beta 86.826(5)
_cell_angle_gamma 76.377(4)
_cell_formula_units_Z 2
_cell_length_a 8.3422(4)
_cell_length_b 11.7052(6)
_cell_length_c 13.3262(10)
_cell_measurement_reflns_used 5457
_cell_measurement_temperature 296(2)
_cell_measurement_theta_max 25.742
_cell_measurement_theta_min 2.995
_cell_volume 1259.82(13)
_computing_cell_refinement
;
CrysAlisPro, Agilent Technologies,
Version 1.171.36.28 (release 01-02-2013 CrysAlis171 .NET)
;
_computing_data_collection
;
CrysAlisPro, Agilent Technologies,
Version 1.171.36.28 (release 01-02-2013 CrysAlis171 .NET)
;
_computing_data_reduction
;
CrysAlisPro, Agilent Technologies,
Version 1.171.36.28 (release 01-02-2013 CrysAlis171 .NET)
;
_computing_molecular_graphics 'ORTEP3 (Farrugia, 1997) and Mercury (Bruno et al., 2002)'
_computing_publication_material 'SHELXL-97 (Sheldrick, 2008)'
_computing_structure_refinement 'SHELXL-97 (Sheldrick, 1997)'
_computing_structure_solution 'SHELXS (Sheldrick, 2008)'
_diffrn_ambient_temperature 296(2)
_diffrn_measured_fraction_theta_full 0.997
_diffrn_measured_fraction_theta_max 0.945
_diffrn_measurement_device_type 'SuperNova, Dual, CCD Diffractometer'
_diffrn_measurement_method '\w and \f scan'
_diffrn_radiation_type MoK\a
_diffrn_radiation_wavelength 0.71073
_diffrn_reflns_av_R_equivalents 0.0592
_diffrn_reflns_av_unetI/netI 0.1064
_diffrn_reflns_Laue_measured_fraction_full 0.997
_diffrn_reflns_Laue_measured_fraction_max 0.945
_diffrn_reflns_limit_h_max 10
_diffrn_reflns_limit_h_min -10
_diffrn_reflns_limit_k_max 10
_diffrn_reflns_limit_k_min -15
_diffrn_reflns_limit_l_max 17
_diffrn_reflns_limit_l_min -16
_diffrn_reflns_number 10231
_diffrn_reflns_point_group_measured_fraction_full 0.997
_diffrn_reflns_point_group_measured_fraction_max 0.945
_diffrn_reflns_theta_full 25.242
_diffrn_reflns_theta_max 27.500
_diffrn_reflns_theta_min 2.995
_exptl_absorpt_coefficient_mu 1.322
_exptl_absorpt_correction_T_max 0.7718
_exptl_absorpt_correction_T_min 0.7002
_exptl_absorpt_correction_type multi-scan
_exptl_absorpt_process_details
;
CrysAlisPro, Agilent Technologies,
Version 1.171.36.28 (release 01-02-2013 CrysAlis171 .NET)
Empirical absorption correction using spherical harmonics,
 implemented in SCALE3 ABSPACK scaling algorithm.
;
_exptl_crystal_colour black
_exptl_crystal_density_diffrn 1.283
_exptl_crystal_description block
_exptl_crystal_F_000 512
_exptl_crystal_size_max 0.300
_exptl_crystal_size_mid 0.250
_exptl_crystal_size_min 0.200
_refine_diff_density_max 0.772
_refine_diff_density_min -0.469
_refine_diff_density_rms 0.089
_refine_ls_extinction_method none
_refine_ls_goodness_of_fit_ref 1.045
_refine_ls_hydrogen_treatment mixed
_refine_ls_matrix_type full
_refine_ls_number_parameters 313
_refine_ls_number_reflns 5457
_refine_ls_number_restraints 0
_refine_ls_restrained_S_all 1.045
_refine_ls_R_factor_all 0.1161
_refine_ls_R_factor_gt 0.0643
_refine_ls_shift/su_max 0.001
_refine_ls_shift/su_mean 0.000
_refine_ls_structure_factor_coef Fsqd
_refine_ls_weighting_details
;
 w=1/[\s^2^(Fo^2^)+(0.0555P)^2^+0.2554P]
 where P=(Fo^2^+2Fc^2^)/3
;
_refine_ls_weighting_scheme calc
_refine_ls_wR_factor_gt 0.1342
_refine_ls_wR_factor_ref 0.1642
_reflns_Friedel_coverage 0.000
_reflns_number_gt 3301
_reflns_number_total 5457
_reflns_threshold_expression 'I > 2\s(I)'
_cod_data_source_file c4dt03027c2.cif
_cod_data_source_block 2
_cod_depositor_comments 'Adding full bibliography for 7032961--7032965.cif.'
_cod_database_code 7032962
_shelx_space_group_comment
;
The symmetry employed for this shelxl refinement is uniquely defined
by the following loop, which should always be used as a source of
symmetry information in preference to the above space-group names.
They are only intended as comments.
;
_shelx_estimated_absorpt_t_min 0.692
_shelx_estimated_absorpt_t_max 0.778
_shelxl_version_number 2012-9

loop_
_space_group_symop_operation_xyz
'x, y, z'
'-x, -y, -z'

loop_
_atom_site_label
_atom_site_type_symbol
_atom_site_fract_x
_atom_site_fract_y
_atom_site_fract_z
_atom_site_U_iso_or_equiv
_atom_site_adp_type
_atom_site_occupancy
_atom_site_site_symmetry_order
_atom_site_calc_flag
_atom_site_refinement_flags_posn
_atom_site_refinement_flags_adp
Co1 Co 0.19652(8) 0.02201(6) 0.21633(5) 0.0368(2) Uani 1 1 d . .
Co2 Co 0.31745(8) -0.30761(6) 0.26043(5) 0.0395(2) Uani 1 1 d . .
C3 C 0.0955(6) 0.1940(4) 0.2516(4) 0.0439(13) Uani 1 1 d . .
C4 C 0.3601(6) 0.0945(4) 0.2885(4) 0.0437(13) Uani 1 1 d . .
C8 C 0.1955(7) 0.1940(5) 0.1628(4) 0.0496(14) Uani 1 1 d . .
C9 C 0.6030(8) -0.2964(5) 0.4134(6) 0.087(2) Uani 1 1 d . .
H9A H 0.6416 -0.2428 0.3650 0.131 Uiso 1 1 calc R U
H9B H 0.6956 -0.3493 0.4444 0.131 Uiso 1 1 calc R U
H9C H 0.5337 -0.2528 0.4640 0.131 Uiso 1 1 calc R U
C10 C 0.1966(6) 0.1326(4) 0.3310(4) 0.0429(12) Uani 1 1 d . .
C12 C 0.3586(7) 0.1312(5) 0.1842(4) 0.0456(13) Uani 1 1 d . .
C13 C 0.4363(7) -0.4840(4) 0.2495(4) 0.0495(13) Uani 1 1 d . .
C15 C 0.3159(6) -0.4721(4) 0.3304(4) 0.0479(13) Uani 1 1 d . .
C18 C 0.5050(7) -0.3664(5) 0.3608(5) 0.0555(15) Uani 1 1 d . .
C19 C 0.1452(7) 0.1178(5) 0.4385(4) 0.0613(16) Uani 1 1 d . .
H19A H 0.0358 0.1045 0.4435 0.092 Uiso 1 1 calc R U
H19B H 0.1464 0.1877 0.4713 0.092 Uiso 1 1 calc R U
H19C H 0.2203 0.0516 0.4704 0.092 Uiso 1 1 calc R U
C21 C 0.5511(6) -0.4187(5) 0.2694(5) 0.0564(15) Uani 1 1 d . .
C22 C -0.0828(7) 0.2535(5) 0.2646(5) 0.0708(18) Uani 1 1 d . .
H22A H -0.1347 0.2611 0.2011 0.106 Uiso 1 1 calc R U
H22B H -0.0926 0.3303 0.2883 0.106 Uiso 1 1 calc R U
H22C H -0.1357 0.2075 0.3126 0.106 Uiso 1 1 calc R U
C23 C 0.3616(7) -0.3991(5) 0.4006(4) 0.0528(14) Uani 1 1 d . .
C25 C 0.2718(9) -0.3654(6) 0.4989(5) 0.083(2) Uani 1 1 d . .
H25A H 0.2851 -0.2894 0.5140 0.125 Uiso 1 1 calc R U
H25B H 0.3165 -0.4228 0.5517 0.125 Uiso 1 1 calc R U
H25C H 0.1566 -0.3626 0.4937 0.125 Uiso 1 1 calc R U
C29 C 0.5067(7) 0.1105(5) 0.1120(5) 0.0704(18) Uani 1 1 d . .
H29A H 0.5807 0.0369 0.1314 0.106 Uiso 1 1 calc R U
H29B H 0.5624 0.1733 0.1138 0.106 Uiso 1 1 calc R U
H29C H 0.4713 0.1082 0.0451 0.106 Uiso 1 1 calc R U
B1 B 0.3670(8) -0.1492(5) 0.2027(5) 0.0430(14) Uani 1 1 d . .
B3 B 0.0765(7) -0.2210(5) 0.2802(5) 0.0460(15) Uani 1 1 d . .
H3 H 0.0163 -0.2690 0.3393 0.055 Uiso 1 1 calc R U
B4 B 0.2216(6) -0.1377(5) 0.3034(4) 0.0333(12) Uani 1 1 d . .
H4 H 0.2622 -0.1283 0.3789 0.040 Uiso 1 1 calc R U
B2 B 0.3286(9) -0.2569(6) 0.1176(5) 0.0554(17) Uani 1 1 d . .
H2 H 0.4029 -0.2960 0.0646 0.067 Uiso 1 1 calc R U
B5 B -0.0058(8) -0.0053(6) 0.1503(5) 0.0481(16) Uani 1 1 d . .
B6 B 0.0135(7) -0.0648(5) 0.2738(5) 0.0436(14) Uani 1 1 d . .
H6 H -0.0725 -0.0204 0.3319 0.052 Uiso 1 1 calc R U
C1 C 0.5069(6) 0.0354(5) 0.3468(5) 0.0621(17) Uani 1 1 d . .
H1A H 0.4746 -0.0139 0.4015 0.093 Uiso 1 1 calc R U
H1B H 0.5537 0.0938 0.3731 0.093 Uiso 1 1 calc R U
H1C H 0.5874 -0.0119 0.3036 0.093 Uiso 1 1 calc R U
B7 B -0.0484(8) -0.1462(6) 0.1828(5) 0.0501(16) Uani 1 1 d . .
C2 C 0.7046(7) -0.4104(6) 0.2047(6) 0.086(2) Uani 1 1 d . .
H2A H 0.6941 -0.4345 0.1387 0.129 Uiso 1 1 calc R U
H2B H 0.7999 -0.4609 0.2350 0.129 Uiso 1 1 calc R U
H2C H 0.7165 -0.3305 0.1997 0.129 Uiso 1 1 calc R U
C5 C 0.1739(7) -0.5315(5) 0.3428(5) 0.075(2) Uani 1 1 d . .
H5C H 0.1061 -0.5039 0.4006 0.113 Uiso 1 1 calc R U
H5D H 0.2157 -0.6152 0.3521 0.113 Uiso 1 1 calc R U
H5E H 0.1094 -0.5134 0.2838 0.113 Uiso 1 1 calc R U
B8 B 0.1306(9) -0.2852(6) 0.1639(5) 0.0561(18) Uani 1 1 d . .
C6 C 0.4428(9) -0.5602(6) 0.1627(5) 0.084(2) Uani 1 1 d . .
H6A H 0.3342 -0.5485 0.1372 0.127 Uiso 1 1 calc R U
H6B H 0.4820 -0.6415 0.1852 0.127 Uiso 1 1 calc R U
H6C H 0.5161 -0.5391 0.1102 0.127 Uiso 1 1 calc R U
C7 C 0.1401(9) 0.2537(5) 0.0635(5) 0.079(2) Uani 1 1 d . .
H7C H 0.2153 0.2193 0.0110 0.119 Uiso 1 1 calc R U
H7D H 0.1378 0.3360 0.0634 0.119 Uiso 1 1 calc R U
H7E H 0.0316 0.2441 0.0521 0.119 Uiso 1 1 calc R U
H7A H -0.169(7) -0.154(5) 0.187(4) 0.075(17) Uiso 1 1 d . .
H1 H 0.494(6) -0.143(4) 0.205(4) 0.063(16) Uiso 1 1 d . .
H5A H -0.100(6) 0.064(4) 0.123(3) 0.051(14) Uiso 1 1 d . .
H25 H 0.330(6) -0.139(4) 0.112(4) 0.056(14) Uiso 1 1 d . .
H8 H 0.097(5) -0.368(4) 0.135(3) 0.041(12) Uiso 1 1 d . .
H5B H 0.129(6) 0.007(4) 0.107(4) 0.063(15) Uiso 1 1 d . .
H7B H -0.001(6) -0.104(5) 0.100(4) 0.074(17) Uiso 1 1 d . .
H26 H 0.167(7) -0.232(5) 0.080(4) 0.079(18) Uiso 1 1 d . .

loop_
_atom_site_aniso_label
_atom_site_aniso_U_11
_atom_site_aniso_U_22
_atom_site_aniso_U_33
_atom_site_aniso_U_23
_atom_site_aniso_U_13
_atom_site_aniso_U_12
Co1 0.0397(4) 0.0359(4) 0.0389(4) -0.0029(3) -0.0047(3) -0.0157(3)
Co2 0.0429(4) 0.0353(4) 0.0441(4) -0.0047(3) -0.0031(3) -0.0158(3)
C3 0.050(3) 0.033(3) 0.052(3) -0.006(2) -0.010(3) -0.013(2)
C4 0.041(3) 0.032(3) 0.064(4) -0.008(3) -0.012(3) -0.018(2)
C8 0.074(4) 0.037(3) 0.047(3) 0.001(3) -0.012(3) -0.031(3)
C9 0.095(5) 0.045(4) 0.128(6) -0.018(4) -0.056(5) -0.013(4)
C10 0.059(3) 0.032(3) 0.043(3) -0.008(2) -0.002(2) -0.019(2)
C12 0.060(3) 0.040(3) 0.044(3) -0.004(2) 0.005(3) -0.028(3)
C13 0.061(3) 0.027(3) 0.060(4) -0.010(3) -0.002(3) -0.008(2)
C15 0.053(3) 0.029(3) 0.062(4) 0.006(3) -0.004(3) -0.011(2)
C18 0.052(3) 0.036(3) 0.080(5) -0.005(3) -0.022(3) -0.009(3)
C19 0.077(4) 0.060(4) 0.051(4) -0.014(3) 0.005(3) -0.022(3)
C21 0.043(3) 0.040(3) 0.085(5) -0.002(3) -0.003(3) -0.010(3)
C22 0.057(4) 0.057(4) 0.095(5) -0.015(4) -0.012(3) -0.001(3)
C23 0.066(4) 0.046(3) 0.044(3) 0.002(3) -0.008(3) -0.007(3)
C25 0.115(6) 0.068(5) 0.052(4) 0.009(4) -0.002(4) 0.005(4)
C29 0.082(4) 0.059(4) 0.079(5) -0.014(3) 0.023(4) -0.037(3)
B1 0.051(4) 0.040(4) 0.043(4) -0.004(3) 0.001(3) -0.020(3)
B3 0.045(3) 0.047(4) 0.051(4) 0.000(3) -0.006(3) -0.021(3)
B4 0.040(3) 0.035(3) 0.026(3) 0.000(2) -0.002(2) -0.013(2)
B2 0.067(4) 0.046(4) 0.056(4) -0.009(3) -0.001(3) -0.016(3)
B5 0.044(4) 0.038(4) 0.067(5) -0.003(3) -0.018(3) -0.017(3)
B6 0.035(3) 0.047(4) 0.052(4) -0.006(3) 0.002(3) -0.016(3)
C1 0.052(3) 0.061(4) 0.080(4) -0.009(3) -0.028(3) -0.017(3)
B7 0.043(4) 0.052(4) 0.060(4) -0.001(3) -0.016(3) -0.017(3)
C2 0.052(4) 0.068(5) 0.135(7) -0.008(5) 0.017(4) -0.010(3)
C5 0.070(4) 0.063(4) 0.101(6) 0.019(4) -0.014(4) -0.037(3)
B8 0.073(5) 0.046(4) 0.057(4) -0.010(3) -0.014(4) -0.026(4)
C6 0.116(6) 0.057(4) 0.086(5) -0.026(4) 0.007(4) -0.025(4)
C7 0.129(6) 0.058(4) 0.060(4) 0.014(3) -0.032(4) -0.040(4)

loop_
_atom_type_symbol
_atom_type_description
_atom_type_scat_dispersion_real
_atom_type_scat_dispersion_imag
_atom_type_scat_source
C C 0.0033 0.0016 'International Tables Vol C Tables 4.2.6.8 and 6.1.1.4'
H H 0.0000 0.0000 'International Tables Vol C Tables 4.2.6.8 and 6.1.1.4'
B B 0.0013 0.0007 'International Tables Vol C Tables 4.2.6.8 and 6.1.1.4'
Co Co 0.3494 0.9721 'International Tables Vol C Tables 4.2.6.8 and 6.1.1.4'

loop_
_geom_angle_atom_site_label_1
_geom_angle_atom_site_label_2
_geom_angle_atom_site_label_3
_geom_angle
B5 Co1 C3 97.1(2)
B5 Co1 C12 135.5(2)
C3 Co1 C12 67.4(2)
B5 Co1 C10 126.7(3)
C3 Co1 C10 40.25(18)
C12 Co1 C10 67.7(2)
B5 Co1 C4 164.4(2)
C3 Co1 C4 67.29(19)
C12 Co1 C4 40.02(19)
C10 Co1 C4 40.26(19)
B5 Co1 C8 101.6(2)
C3 Co1 C8 39.7(2)
C12 Co1 C8 39.9(2)
C10 Co1 C8 67.1(2)
C4 Co1 C8 66.77(19)
B5 Co1 B4 90.9(2)
C3 Co1 B4 131.2(2)
C12 Co1 B4 131.4(2)
C10 Co1 B4 98.9(2)
C4 Co1 B4 99.4(2)
C8 Co1 B4 165.0(2)
B5 Co1 B6 49.4(2)
C3 Co1 B6 102.1(2)
C12 Co1 B6 167.8(2)
C10 Co1 B6 100.3(2)
C4 Co1 B6 131.3(2)
C8 Co1 B6 134.4(2)
B4 Co1 B6 50.6(2)
B5 Co1 B1 100.6(2)
C3 Co1 B1 162.3(2)
C12 Co1 B1 99.8(2)
C10 Co1 B1 124.6(2)
C4 Co1 B1 95.0(2)
C8 Co1 B1 135.0(2)
B4 Co1 B1 48.3(2)
B6 Co1 B1 89.1(2)
B5 Co1 H5B 38.2(17)
C3 Co1 H5B 106.8(18)
C12 Co1 H5B 104.1(17)
C10 Co1 H5B 147.1(18)
C4 Co1 H5B 144.0(17)
C8 Co1 H5B 86.1(17)
B4 Co1 H5B 108.8(17)
B6 Co1 H5B 84.5(17)
B1 Co1 H5B 87.8(18)
B2 Co2 B8 54.5(3)
B2 Co2 B3 93.9(3)
B8 Co2 B3 51.4(3)
B2 Co2 C18 130.0(3)
B8 Co2 C18 168.2(2)
B3 Co2 C18 132.0(3)
B2 Co2 B1 54.7(3)
B8 Co2 B1 89.9(3)
B3 Co2 B1 88.2(2)
C18 Co2 B1 101.3(2)
B2 Co2 C15 130.4(3)
B8 Co2 C15 101.5(2)
B3 Co2 C15 101.5(2)
C18 Co2 C15 67.1(2)
B1 Co2 C15 168.1(2)
B2 Co2 B4 93.3(3)
B8 Co2 B4 89.1(2)
B3 Co2 B4 51.2(2)
C18 Co2 B4 101.0(2)
B1 Co2 B4 49.9(2)
C15 Co2 B4 132.6(2)
B2 Co2 C21 98.2(3)
B8 Co2 C21 134.4(3)
B3 Co2 C21 166.9(2)
C18 Co2 C21 39.5(2)
B1 Co2 C21 102.8(2)
C15 Co2 C21 66.8(2)
B4 Co2 C21 132.3(2)
B2 Co2 C13 98.0(3)
B8 Co2 C13 102.7(3)
B3 Co2 C13 133.7(2)
C18 Co2 C13 66.7(2)
B1 Co2 C13 134.3(2)
C15 Co2 C13 40.1(2)
B4 Co2 C13 167.0(2)
C21 Co2 C13 39.5(2)
B2 Co2 C23 163.8(3)
B8 Co2 C23 132.9(2)
B3 Co2 C23 101.1(2)
C18 Co2 C23 39.5(2)
B1 Co2 C23 131.2(2)
C15 Co2 C23 40.5(2)
B4 Co2 C23 100.8(2)
C21 Co2 C23 66.4(2)
C13 Co2 C23 67.2(2)
C8 C3 C10 108.2(5)
C8 C3 C22 127.0(5)
C10 C3 C22 124.7(5)
C8 C3 Co1 70.5(3)
C10 C3 Co1 70.1(3)
C22 C3 Co1 127.9(4)
C12 C4 C10 108.4(4)
C12 C4 C1 126.6(5)
C10 C4 C1 124.8(5)
C12 C4 Co1 69.8(3)
C10 C4 Co1 69.8(3)
C1 C4 Co1 129.8(4)
C3 C8 C12 108.9(4)
C3 C8 C7 125.6(6)
C12 C8 C7 125.5(5)
C3 C8 Co1 69.8(3)
C12 C8 Co1 69.9(3)
C7 C8 Co1 127.9(4)
C18 C9 H9A 109.5
C18 C9 H9B 109.5
H9A C9 H9B 109.5
C18 C9 H9C 109.5
H9A C9 H9C 109.5
H9B C9 H9C 109.5
C3 C10 C4 107.1(4)
C3 C10 C19 126.6(5)
C4 C10 C19 126.1(5)
C3 C10 Co1 69.6(3)
C4 C10 Co1 69.9(3)
C19 C10 Co1 128.7(3)
C8 C12 C4 107.4(5)
C8 C12 C29 127.2(5)
C4 C12 C29 125.4(5)
C8 C12 Co1 70.2(3)
C4 C12 Co1 70.1(2)
C29 C12 Co1 126.9(4)
C21 C13 C15 107.7(5)
C21 C13 C6 127.1(6)
C15 C13 C6 125.1(5)
C21 C13 Co2 70.0(3)
C15 C13 Co2 69.7(3)
C6 C13 Co2 128.7(4)
C13 C15 C23 107.3(4)
C13 C15 C5 126.0(5)
C23 C15 C5 126.6(5)
C13 C15 Co2 70.2(3)
C23 C15 Co2 70.1(3)
C5 C15 Co2 127.8(4)
C21 C18 C23 108.7(5)
C21 C18 C9 125.6(6)
C23 C18 C9 125.4(6)
C21 C18 Co2 70.5(3)
C23 C18 Co2 70.8(3)
C9 C18 Co2 129.3(4)
C10 C19 H19A 109.5
C10 C19 H19B 109.5
H19A C19 H19B 109.5
C10 C19 H19C 109.5
H19A C19 H19C 109.5
H19B C19 H19C 109.5
C18 C21 C13 108.8(5)
C18 C21 C2 125.4(5)
C13 C21 C2 125.7(6)
C18 C21 Co2 70.1(3)
C13 C21 Co2 70.4(3)
C2 C21 Co2 127.5(4)
C3 C22 H22A 109.5
C3 C22 H22B 109.5
H22A C22 H22B 109.5
C3 C22 H22C 109.5
H22A C22 H22C 109.5
H22B C22 H22C 109.5
C18 C23 C15 107.5(5)
C18 C23 C25 126.7(5)
C15 C23 C25 125.8(5)
C18 C23 Co2 69.7(3)
C15 C23 Co2 69.4(3)
C25 C23 Co2 126.6(4)
C23 C25 H25A 109.5
C23 C25 H25B 109.5
H25A C25 H25B 109.5
C23 C25 H25C 109.5
H25A C25 H25C 109.5
H25B C25 H25C 109.5
C12 C29 H29A 109.5
C12 C29 H29B 109.5
H29A C29 H29B 109.5
C12 C29 H29C 109.5
H29A C29 H29C 109.5
H29B C29 H29C 109.5
B4 B1 B2 108.8(4)
B4 B1 Co2 65.1(3)
B2 B1 Co2 59.3(3)
B4 B1 Co1 63.2(3)
B2 B1 Co1 121.6(4)
Co2 B1 Co1 124.0(3)
B4 B1 H1 127(3)
B2 B1 H1 116(3)
Co2 B1 H1 116(3)
Co1 B1 H1 111(3)
B4 B1 H25 124(2)
B2 B1 H25 48(2)
Co2 B1 H25 106(2)
Co1 B1 H25 86(2)
H1 B1 H25 108(3)
B7 B3 B8 67.5(4)
B7 B3 B6 60.1(3)
B8 B3 B6 115.9(5)
B7 B3 B4 108.4(4)
B8 B3 B4 108.8(4)
B6 B3 B4 60.7(3)
B7 B3 Co2 124.4(4)
B8 B3 Co2 64.1(3)
B6 B3 Co2 122.2(3)
B4 B3 Co2 65.4(3)
B7 B3 H3 116.3
B8 B3 H3 118.0
B6 B3 H3 116.8
B4 B3 H3 124.1
Co2 B3 H3 109.5
B1 B4 B3 108.5(4)
B1 B4 B6 116.0(4)
B3 B4 B6 59.6(3)
B1 B4 Co2 65.0(3)
B3 B4 Co2 63.4(3)
B6 B4 Co2 119.3(3)
B1 B4 Co1 68.5(3)
B3 B4 Co1 115.0(3)
B6 B4 Co1 65.0(2)
Co2 B4 Co1 128.7(3)
B1 B4 H4 118.3
B3 B4 H4 123.9
B6 B4 H4 117.3
Co2 B4 H4 110.3
Co1 B4 H4 109.9
B8 B2 B1 104.1(5)
B8 B2 Co2 65.0(3)
B1 B2 Co2 66.0(3)
B8 B2 H2 127.8
B1 B2 H2 127.8
Co2 B2 H2 127.8
B8 B2 H25 113(2)
B1 B2 H25 43(2)
Co2 B2 H25 107(2)
H2 B2 H25 109.3
B8 B2 H26 45(2)
B1 B2 H26 115(2)
Co2 B2 H26 109(2)
H2 B2 H26 106.1
H25 B2 H26 92(3)
B6 B5 B7 60.3(3)
B6 B5 Co1 67.0(3)
B7 B5 Co1 114.4(4)
B6 B5 H5A 127(3)
B7 B5 H5A 120(2)
Co1 B5 H5A 122(3)
B6 B5 H5B 114(2)
B7 B5 H5B 123(2)
Co1 B5 H5B 53(2)
H5A B5 H5B 107(3)
B6 B5 H7B 101(2)
B7 B5 H7B 45(2)
Co1 B5 H7B 122(2)
H5A B5 H7B 110(3)
H5B B5 H7B 91(3)
B5 B6 B7 61.2(3)
B5 B6 B3 111.9(5)
B7 B6 B3 59.3(3)
B5 B6 B4 113.4(4)
B7 B6 B4 106.9(4)
B3 B6 B4 59.7(3)
B5 B6 Co1 63.5(3)
B7 B6 Co1 112.3(4)
B3 B6 Co1 114.5(4)
B4 B6 Co1 64.4(2)
B5 B6 H6 118.1
B7 B6 H6 122.5
B3 B6 H6 120.0
B4 B6 H6 120.5
Co1 B6 H6 116.1
C4 C1 H1A 109.5
C4 C1 H1B 109.5
H1A C1 H1B 109.5
C4 C1 H1C 109.5
H1A C1 H1C 109.5
H1B C1 H1C 109.5
B3 B7 B6 60.5(3)
B3 B7 B5 110.7(4)
B6 B7 B5 58.5(3)
B3 B7 B8 56.5(3)
B6 B7 B8 107.3(4)
B5 B7 B8 117.7(5)
B3 B7 H7A 116(3)
B6 B7 H7A 118(3)
B5 B7 H7A 119(3)
B8 B7 H7A 120(3)
B3 B7 H7B 127(2)
B6 B7 H7B 105(2)
B5 B7 H7B 50(3)
B8 B7 H7B 87(3)
H7A B7 H7B 115(4)
C21 C2 H2A 109.5
C21 C2 H2B 109.5
H2A C2 H2B 109.5
C21 C2 H2C 109.5
H2A C2 H2C 109.5
H2B C2 H2C 109.5
C15 C5 H5C 109.5
C15 C5 H5D 109.5
H5C C5 H5D 109.5
C15 C5 H5E 109.5
H5C C5 H5E 109.5
H5D C5 H5E 109.5
B3 B8 B2 108.7(4)
B3 B8 B7 56.0(4)
B2 B8 B7 116.0(4)
B3 B8 Co2 64.5(3)
B2 B8 Co2 60.5(3)
B7 B8 Co2 114.8(4)
B3 B8 H8 129(2)
B2 B8 H8 116(2)
B7 B8 H8 118(2)
Co2 B8 H8 119(2)
B3 B8 H26 126(3)
B2 B8 H26 51(2)
B7 B8 H26 87(3)
Co2 B8 H26 110(2)
H8 B8 H26 101(3)
C13 C6 H6A 109.5
C13 C6 H6B 109.5
H6A C6 H6B 109.5
C13 C6 H6C 109.5
H6A C6 H6C 109.5
H6B C6 H6C 109.5
C8 C7 H7C 109.5
C8 C7 H7D 109.5
H7C C7 H7D 109.5
C8 C7 H7E 109.5
H7C C7 H7E 109.5
H7D C7 H7E 109.5

loop_
_geom_bond_atom_site_label_1
_geom_bond_atom_site_label_2
_geom_bond_distance
Co1 B5 2.046(6)
Co1 C3 2.071(5)
Co1 C12 2.076(4)
Co1 C10 2.079(5)
Co1 C4 2.079(4)
Co1 C8 2.080(5)
Co1 B4 2.094(5)
Co1 B6 2.104(5)
Co1 B1 2.182(7)
Co1 H5B 1.63(5)
Co2 B2 1.953(7)
Co2 B8 2.032(6)
Co2 B3 2.040(6)
Co2 C18 2.071(5)
Co2 B1 2.074(6)
Co2 C15 2.075(5)
Co2 B4 2.075(6)
Co2 C21 2.076(5)
Co2 C13 2.082(5)
Co2 C23 2.084(5)
C3 C8 1.410(7)
C3 C10 1.428(6)
C3 C22 1.493(7)
C4 C12 1.422(7)
C4 C10 1.431(7)
C4 C1 1.485(7)
C8 C12 1.418(7)
C8 C7 1.491(7)
C9 C18 1.516(7)
C9 H9A 0.9600
C9 H9B 0.9600
C9 H9C 0.9600
C10 C19 1.482(7)
C12 C29 1.508(7)
C13 C21 1.406(7)
C13 C15 1.424(7)
C13 C6 1.507(8)
C15 C23 1.438(7)
C15 C5 1.504(7)
C18 C21 1.401(8)
C18 C23 1.404(7)
C19 H19A 0.9600
C19 H19B 0.9600
C19 H19C 0.9600
C21 C2 1.521(8)
C22 H22A 0.9600
C22 H22B 0.9600
C22 H22C 0.9600
C23 C25 1.505(8)
C25 H25A 0.9600
C25 H25B 0.9600
C25 H25C 0.9600
C29 H29A 0.9600
C29 H29B 0.9600
C29 H29C 0.9600
B1 B4 1.750(8)
B1 B2 1.853(9)
B1 H1 1.08(5)
B1 H25 1.26(5)
B3 B7 1.754(8)
B3 B8 1.764(10)
B3 B6 1.776(9)
B3 B4 1.777(7)
B3 H3 1.1000
B4 B6 1.795(8)
B4 H4 1.1000
B2 B8 1.825(10)
B2 H2 0.9800
B2 H25 1.38(5)
B2 H26 1.43(5)
B5 B6 1.736(9)
B5 B7 1.783(8)
B5 H5A 1.05(5)
B5 H5B 1.27(5)
B5 H7B 1.37(6)
B6 B7 1.769(9)
B6 H6 1.1000
C1 H1A 0.9600
C1 H1B 0.9600
C1 H1C 0.9600
B7 B8 1.954(10)
B7 H7A 1.03(5)
B7 H7B 1.26(5)
C2 H2A 0.9600
C2 H2B 0.9600
C2 H2C 0.9600
C5 H5C 0.9600
C5 H5D 0.9600
C5 H5E 0.9600
B8 H8 1.17(4)
B8 H26 1.30(5)
C6 H6A 0.9600
C6 H6B 0.9600
C6 H6C 0.9600
C7 H7C 0.9600
C7 H7D 0.9600
C7 H7E 0.9600

loop_
_geom_torsion_atom_site_label_1
_geom_torsion_atom_site_label_2
_geom_torsion_atom_site_label_3
_geom_torsion_atom_site_label_4
_geom_torsion
C10 C3 C8 C12 1.2(5)
C22 C3 C8 C12 177.5(5)
Co1 C3 C8 C12 -59.1(3)
C10 C3 C8 C7 -177.0(5)
C22 C3 C8 C7 -0.6(8)
Co1 C3 C8 C7 122.7(5)
C10 C3 C8 Co1 60.3(3)
C22 C3 C8 Co1 -123.3(5)
C8 C3 C10 C4 -0.4(5)
C22 C3 C10 C4 -176.9(5)
Co1 C3 C10 C4 60.1(3)
C8 C3 C10 C19 175.9(5)
C22 C3 C10 C19 -0.6(8)
Co1 C3 C10 C19 -123.6(5)
C8 C3 C10 Co1 -60.5(3)
C22 C3 C10 Co1 123.0(5)
C12 C4 C10 C3 -0.5(5)
C1 C4 C10 C3 174.9(4)
Co1 C4 C10 C3 -59.9(3)
C12 C4 C10 C19 -176.8(5)
C1 C4 C10 C19 -1.4(8)
Co1 C4 C10 C19 123.8(5)
C12 C4 C10 Co1 59.4(3)
C1 C4 C10 Co1 -125.2(5)
C3 C8 C12 C4 -1.5(5)
C7 C8 C12 C4 176.6(5)
Co1 C8 C12 C4 -60.6(3)
C3 C8 C12 C29 -179.1(5)
C7 C8 C12 C29 -0.9(8)
Co1 C8 C12 C29 121.8(5)
C3 C8 C12 Co1 59.1(3)
C7 C8 C12 Co1 -122.8(5)
C10 C4 C12 C8 1.2(5)
C1 C4 C12 C8 -174.1(5)
Co1 C4 C12 C8 60.6(3)
C10 C4 C12 C29 178.9(4)
C1 C4 C12 C29 3.5(8)
Co1 C4 C12 C29 -121.7(5)
C10 C4 C12 Co1 -59.4(3)
C1 C4 C12 Co1 125.3(5)
C21 C13 C15 C23 -0.7(6)
C6 C13 C15 C23 175.6(6)
Co2 C13 C15 C23 -60.7(4)
C21 C13 C15 C5 -177.1(5)
C6 C13 C15 C5 -0.8(9)
Co2 C13 C15 C5 122.9(5)
C21 C13 C15 Co2 60.0(4)
C6 C13 C15 Co2 -123.7(6)
C23 C18 C21 C13 0.7(7)
C9 C18 C21 C13 175.0(5)
Co2 C18 C21 C13 -60.0(4)
C23 C18 C21 C2 -176.8(5)
C9 C18 C21 C2 -2.5(9)
Co2 C18 C21 C2 122.5(6)
C23 C18 C21 Co2 60.7(4)
C9 C18 C21 Co2 -125.0(6)
C15 C13 C21 C18 0.0(6)
C6 C13 C21 C18 -176.2(6)
Co2 C13 C21 C18 59.8(4)
C15 C13 C21 C2 177.5(5)
C6 C13 C21 C2 1.3(10)
Co2 C13 C21 C2 -122.7(6)
C15 C13 C21 Co2 -59.7(4)
C6 C13 C21 Co2 124.0(6)
C21 C18 C23 C15 -1.1(6)
C9 C18 C23 C15 -175.5(5)
Co2 C18 C23 C15 59.4(4)
C21 C18 C23 C25 178.4(5)
C9 C18 C23 C25 4.0(9)
Co2 C18 C23 C25 -121.1(6)
C21 C18 C23 Co2 -60.5(4)
C9 C18 C23 Co2 125.2(6)
C13 C15 C23 C18 1.1(6)
C5 C15 C23 C18 177.5(5)
Co2 C15 C23 C18 -59.6(4)
C13 C15 C23 C25 -178.4(5)
C5 C15 C23 C25 -2.0(9)
Co2 C15 C23 C25 120.9(6)
C13 C15 C23 Co2 60.7(4)
C5 C15 C23 Co2 -122.9(5)
B2 B1 B4 B3 -6.3(6)
Co2 B1 B4 B3 -47.4(3)
Co1 B1 B4 B3 110.3(4)
B2 B1 B4 B6 -70.8(5)
Co2 B1 B4 B6 -112.0(4)
Co1 B1 B4 B6 45.8(3)
B2 B1 B4 Co2 41.1(3)
Co1 B1 B4 Co2 157.7(2)
B2 B1 B4 Co1 -116.6(4)
Co2 B1 B4 Co1 -157.7(2)
B7 B3 B4 B1 -71.9(5)
B8 B3 B4 B1 -0.1(6)
B6 B3 B4 B1 -109.9(4)
Co2 B3 B4 B1 48.3(3)
B7 B3 B4 B6 38.0(4)
B8 B3 B4 B6 109.7(5)
Co2 B3 B4 B6 158.2(4)
B7 B3 B4 Co2 -120.2(5)
B8 B3 B4 Co2 -48.4(4)
B6 B3 B4 Co2 -158.2(4)
B7 B3 B4 Co1 2.4(6)
B8 B3 B4 Co1 74.1(5)
B6 B3 B4 Co1 -35.6(4)
Co2 B3 B4 Co1 122.6(3)
B4 B1 B2 B8 10.0(6)
Co2 B1 B2 B8 53.9(3)
Co1 B1 B2 B8 -59.6(5)
B4 B1 B2 Co2 -43.9(4)
Co1 B1 B2 Co2 -113.5(4)
Co1 B5 B6 B7 -139.3(4)
B7 B5 B6 B3 31.9(4)
Co1 B5 B6 B3 -107.4(4)
B7 B5 B6 B4 97.1(5)
Co1 B5 B6 B4 -42.2(3)
B7 B5 B6 Co1 139.3(4)
B7 B3 B6 B5 -32.6(4)
B8 B3 B6 B5 7.1(6)
B4 B3 B6 B5 105.1(4)
Co2 B3 B6 B5 81.5(5)
B8 B3 B6 B7 39.7(4)
B4 B3 B6 B7 137.7(5)
Co2 B3 B6 B7 114.1(5)
B7 B3 B6 B4 -137.7(5)
B8 B3 B6 B4 -98.0(5)
Co2 B3 B6 B4 -23.5(4)
B7 B3 B6 Co1 -102.4(4)
B8 B3 B6 Co1 -62.7(5)
B4 B3 B6 Co1 35.2(3)
Co2 B3 B6 Co1 11.7(6)
B1 B4 B6 B5 -5.5(6)
B3 B4 B6 B5 -102.6(5)
Co2 B4 B6 B5 -80.1(5)
Co1 B4 B6 B5 41.8(3)
B1 B4 B6 B7 59.8(5)
B3 B4 B6 B7 -37.3(4)
Co2 B4 B6 B7 -14.8(5)
Co1 B4 B6 B7 107.1(4)
B1 B4 B6 B3 97.1(5)
Co2 B4 B6 B3 22.4(4)
Co1 B4 B6 B3 144.4(4)
B1 B4 B6 Co1 -47.3(3)
B3 B4 B6 Co1 -144.4(4)
Co2 B4 B6 Co1 -122.0(3)
B8 B3 B7 B6 -141.5(4)
B4 B3 B7 B6 -38.2(4)
Co2 B3 B7 B6 -110.6(5)
B8 B3 B7 B5 -110.2(5)
B6 B3 B7 B5 31.3(4)
B4 B3 B7 B5 -6.9(7)
Co2 B3 B7 B5 -79.2(6)
B6 B3 B7 B8 141.5(4)
B4 B3 B7 B8 103.3(5)
Co2 B3 B7 B8 31.0(4)
B5 B6 B7 B3 145.2(5)
B4 B6 B7 B3 37.4(4)
Co1 B6 B7 B3 106.1(4)
B3 B6 B7 B5 -145.2(5)
B4 B6 B7 B5 -107.8(4)
Co1 B6 B7 B5 -39.1(4)
B5 B6 B7 B8 112.3(5)
B3 B6 B7 B8 -32.9(4)
B4 B6 B7 B8 4.5(5)
Co1 B6 B7 B8 73.2(5)
B6 B5 B7 B3 -32.1(5)
Co1 B5 B7 B3 9.1(7)
Co1 B5 B7 B6 41.2(4)
B6 B5 B7 B8 -94.2(5)
Co1 B5 B7 B8 -53.0(6)
B7 B3 B8 B2 109.3(5)
B6 B3 B8 B2 72.4(6)
B4 B3 B8 B2 6.6(6)
Co2 B3 B8 B2 -42.6(4)
B6 B3 B8 B7 -36.9(4)
B4 B3 B8 B7 -102.7(5)
Co2 B3 B8 B7 -151.8(3)
B7 B3 B8 Co2 151.8(3)
B6 B3 B8 Co2 115.0(4)
B4 B3 B8 Co2 49.2(3)
B1 B2 B8 B3 -10.0(6)
Co2 B2 B8 B3 44.5(4)
B1 B2 B8 B7 50.6(6)
Co2 B2 B8 B7 105.1(4)
B1 B2 B8 Co2 -54.5(3)
